data_7246196
loop_
_publ_author_name
'Chakraborty, Madhuparna'
'Chakravarty, Manab'

_publ_section_title
;
 Flanking-donor-controlled diversity in mechanical-force-induced
 reversible fluorochromism and enhanced emission for carboxylic acid and
 ester linked solid-state emitters
;
_journal_issue 7
_journal_name_full CrystEngComm
_journal_page_first 1126
_journal_page_last 1135
_journal_paper_doi 10.1039/D2CE01378A
_journal_volume 25
_journal_year 2023
_chemical_absolute_configuration rmad
_chemical_formula_moiety 'C32 H26 O4'
_chemical_formula_sum 'C32 H26 O4'
_chemical_formula_weight 474.53
_space_group_crystal_system monoclinic
_space_group_IT_number 4
_space_group_name_Hall 'P 2yb'
_space_group_name_H-M_alt 'P 1 21 1'
_atom_sites_solution_hydrogens geom
_atom_sites_solution_primary dual
_audit_creation_date 2022-11-27
_audit_creation_method
;
Olex2 1.5
(compiled 2022.04.07 svn.rca3783a0 for OlexSys, GUI svn.r6498)
;
_audit_update_record
;
2022-11-28 deposited with the CCDC.	2023-01-24 downloaded from the CCDC.
;
_cell_angle_alpha 90
_cell_angle_beta 92.455(3)
_cell_angle_gamma 90
_cell_formula_units_Z 4
_cell_length_a 12.0602(4)
_cell_length_b 8.4487(3)
_cell_length_c 23.7592(8)
_cell_measurement_reflns_used 7230
_cell_measurement_temperature 100
_cell_measurement_theta_max 79.2790
_cell_measurement_theta_min 4.0670
_cell_volume 2418.67(14)
_computing_cell_refinement 'CrysAlisPro 1.171.39.20a (Rigaku OD, 2015)'
_computing_data_collection 'CrysAlisPro 1.171.39.20a (Rigaku OD, 2015)'
_computing_data_reduction 'CrysAlisPro 1.171.39.20a (Rigaku OD, 2015)'
_computing_molecular_graphics 'Olex2 1.5 (Dolomanov et al., 2009)'
_computing_publication_material 'Olex2 1.5 (Dolomanov et al., 2009)'
_computing_structure_refinement 'SHELXL 2019/2 (Sheldrick, 2015)'
_computing_structure_solution 'SHELXT  (Sheldrick, 2015)'
_diffrn_ambient_temperature 100
_diffrn_detector 'CCD plate'
_diffrn_measured_fraction_theta_full 0.999
_diffrn_measured_fraction_theta_max 0.969
_diffrn_measurement_details
;
List of Runs (angles in degrees, time in seconds):

  # Type    Start    End  Width  t~exp~   \w     \q     \k     \f   Frames
#--------------------------------------------------------------------------
  1  \w     60.00  86.00   0.50    1.85    --    0.00  57.00 -90.00   52
  2  \w    -19.00  14.00   0.50    1.85    --    0.00 -77.00 120.00   66
  3  \w    -23.00  52.00   0.50    1.85    --    0.00  57.00 -90.00  150
  4  \w    -89.00  14.00   0.50    1.85    --    0.00 -57.00  60.00  206
  5  \w     51.00  97.00   0.50    7.38    --  107.20 -61.00-150.00   92
  6  \w     34.00 121.00   0.50    7.38    --  107.20 -45.00 -60.00  174
  7  \w     18.00 101.00   0.50    7.38    --  107.20 -15.00 120.00  166
  8  \w     27.00  71.00   0.50    7.38    --  107.20 -45.00  30.00   88
  9  \w    113.00 197.00   0.50    7.38    --  107.20  30.00  90.00  168
 10  \w     78.00 128.00   0.50    7.38    --  107.20 -77.00 120.00  100
 11  \w     39.00 132.00   0.50    7.38    --  107.20 -61.00  90.00  186
 12  \w    104.00 130.00   0.50    7.38    --  107.20 -61.00-150.00   52
 13  \w    100.00 125.00   0.50    7.38    --  107.20 -45.00-150.00   50
 14  \w     24.00  73.00   0.50    7.38    --  107.20 -45.00-150.00   98
;
_diffrn_measurement_device 'four-circle diffractometer'
_diffrn_measurement_device_type 'XtaLAB Pro: Kappa dual home/near'
_diffrn_measurement_method '\w scans'
_diffrn_orient_matrix_type 'CrysAlisPro convention (1999,Acta A55,543-557)'
_diffrn_orient_matrix_UB_11 -0.1195781000
_diffrn_orient_matrix_UB_12 0.0542474000
_diffrn_orient_matrix_UB_13 0.0097140000
_diffrn_orient_matrix_UB_21 -0.0189407000
_diffrn_orient_matrix_UB_22 0.0285375000
_diffrn_orient_matrix_UB_23 -0.0637377000
_diffrn_orient_matrix_UB_31 -0.0410580000
_diffrn_orient_matrix_UB_32 -0.1717253000
_diffrn_orient_matrix_UB_33 -0.0075080000
_diffrn_radiation_monochromator graphite
_diffrn_radiation_probe x-ray
_diffrn_radiation_type 'Cu K\a'
_diffrn_radiation_wavelength 1.54184
_diffrn_reflns_av_unetI/netI 0.0693
_diffrn_reflns_Laue_measured_fraction_full 0.999
_diffrn_reflns_Laue_measured_fraction_max 0.969
_diffrn_reflns_limit_h_max 14
_diffrn_reflns_limit_h_min -15
_diffrn_reflns_limit_k_max 10
_diffrn_reflns_limit_k_min -10
_diffrn_reflns_limit_l_max 30
_diffrn_reflns_limit_l_min -30
_diffrn_reflns_number 14157
_diffrn_reflns_point_group_measured_fraction_full 0.688
_diffrn_reflns_point_group_measured_fraction_max 0.648
_diffrn_reflns_theta_full 67.684
_diffrn_reflns_theta_max 79.795
_diffrn_reflns_theta_min 4.043
_diffrn_source 'fine-focus sealed X-ray tube'
_diffrn_source_type 'Enhance (Cu) X-ray Source'
_exptl_absorpt_coefficient_mu 0.680
_exptl_absorpt_correction_T_max 1.00000
_exptl_absorpt_correction_T_min 0.74939
_exptl_absorpt_correction_type multi-scan
_exptl_absorpt_process_details
;
CrysAlisPro 1.171.39.20a (Rigaku Oxford Diffraction, 2015)
Empirical absorption correction using spherical harmonics,
 implemented in SCALE3 ABSPACK scaling algorithm.
;
_exptl_crystal_colour 'clear greenish green'
_exptl_crystal_colour_lustre clear
_exptl_crystal_colour_modifier greenish
_exptl_crystal_colour_primary green
_exptl_crystal_density_diffrn 1.303
_exptl_crystal_description plate
_exptl_crystal_F_000 1000
_exptl_crystal_size_max 0.2
_exptl_crystal_size_mid 0.1
_exptl_crystal_size_min 0.1
_refine_diff_density_max 0.573
_refine_diff_density_min -0.497
_refine_diff_density_rms 0.087
_refine_ls_abs_structure_details
;
 Flack x determined using 1199 quotients [(I+)-(I-)]/[(I+)+(I-)]
 (Parsons, Flack and Wagner, Acta Cryst. B69 (2013) 249-259).
;
_refine_ls_abs_structure_Flack 0.1(2)
_refine_ls_extinction_method none
_refine_ls_goodness_of_fit_ref 1.078
_refine_ls_hydrogen_treatment constr
_refine_ls_matrix_type full
_refine_ls_number_parameters 656
_refine_ls_number_reflns 14157
_refine_ls_number_restraints 1
_refine_ls_restrained_S_all 1.078
_refine_ls_R_factor_all 0.0725
_refine_ls_R_factor_gt 0.0687
_refine_ls_shift/su_max 0.000
_refine_ls_shift/su_mean 0.000
_refine_ls_structure_factor_coef Fsqd
_refine_ls_weighting_details 'w=1/[\s^2^(Fo^2^)+(0.0699P)^2^+3.6982P] where P=(Fo^2^+2Fc^2^)/3'
_refine_ls_weighting_scheme calc
_refine_ls_wR_factor_gt 0.1984
_refine_ls_wR_factor_ref 0.2006
_reflns_Friedel_coverage 0.250
_reflns_Friedel_fraction_full 0.328
_reflns_Friedel_fraction_max 0.278
_reflns_number_gt 12965
_reflns_number_total 14157
_reflns_threshold_expression 'I > 2\s(I)'
_cod_data_source_file d2ce01378a2.cif
_cod_data_source_block exp_1103-madhuparna
_cod_depositor_comments 'Adding full bibliography for 7246194--7246197.cif.'
_cod_database_code 7246196
_shelx_shelxl_version_number 2019/2
_shelx_space_group_comment
;
The symmetry employed for this shelxl refinement is uniquely defined
by the following loop, which should always be used as a source of
symmetry information in preference to the above space-group names.
They are only intended as comments.
;
_shelx_estimated_absorpt_t_max 0.935
_shelx_estimated_absorpt_t_min 0.876
_olex2_refinement_description
;
1. Twinned data refinement
 Scales: 0.637(5)
 0.363(5)
2. Fixed Uiso
 At 1.2 times of:
  All C(H) groups
 At 1.5 times of:
  All C(H,H,H) groups
3.a Aromatic/amide H refined with riding coordinates:
 C7(H7), C36(H36), C35(H35), C8(H8), C4(H4), C39(H39), C38(H38), C41(H41),
 C62(H62), C47(H47), C42(H42), C16(H16), C20(H20), C23(H23), C14(H14), C46(H46),
  C9(H9), C48(H48), C13(H13), C54(H54), C15(H15), C45(H45), C5(H5), C60(H60),
 C59(H59), C53(H53), C22(H22), C55(H55), C10(H10), C26(H26), C21(H21), C52(H52),
  C30(H30), C29(H29)
3.b Idealised Me refined as rotating group:
 C1(H1A,H1B,H1C), C33(H33A,H33B,H33C), C32(H32A,H32B,H32C), C63(H63A,H63B,
 H63C), C64(H64A,H64B,H64C), C28(H28A,H28B,H28C)
;
_olex2_submission_special_instructions 'No special instructions were received'
_oxdiff_exptl_absorpt_empirical_details
;
Empirical correction (ABSPACK) includes:
- Absorption correction using spherical harmonics
- Frame scaling
;
_oxdiff_exptl_absorpt_empirical_full_max 1.623
_oxdiff_exptl_absorpt_empirical_full_min 0.651

loop_
_space_group_symop_operation_xyz
'x, y, z'
'-x, y+1/2, -z'

loop_
_atom_site_label
_atom_site_type_symbol
_atom_site_fract_x
_atom_site_fract_y
_atom_site_fract_z
_atom_site_U_iso_or_equiv
_atom_site_adp_type
_atom_site_occupancy
_atom_site_site_symmetry_order
_atom_site_calc_flag
_atom_site_refinement_flags_posn
_atom_site_refinement_flags_adp
_atom_site_refinement_flags_occupancy
_atom_site_disorder_assembly
_atom_site_disorder_group
O6 O 0.1426(3) 0.7418(6) 0.36868(17) 0.0273(10) Uani 1 1 d . . . . .
O7 O -0.1672(4) 0.0798(6) 0.81528(19) 0.0331(11) Uani 1 1 d . . . . .
O2 O 0.3323(3) 1.2474(6) 0.37308(17) 0.0273(10) Uani 1 1 d . . . . .
O4 O 0.7282(3) 0.6051(6) 0.82375(19) 0.0328(11) Uani 1 1 d . . . . .
O5 O 0.3113(4) 0.6331(6) 0.37770(19) 0.0362(12) Uani 1 1 d . . . . .
O1 O 0.1720(4) 1.1150(6) 0.38098(19) 0.0384(12) Uani 1 1 d . . . . .
O8 O 0.1338(4) -0.1900(6) 0.96836(18) 0.0346(11) Uani 1 1 d . . . . .
O3 O 0.4694(5) 0.3754(9) 0.9928(2) 0.062(2) Uani 1 1 d . . . . .
C7 C 0.4444(4) 1.1042(7) 0.5338(2) 0.0215(12) Uani 1 1 d . . . . .
H7 H 0.514384 1.138179 0.549174 0.026 Uiso 1 1 calc R U . . .
C18 C 0.5001(5) 0.6525(8) 0.8101(2) 0.0224(12) Uani 1 1 d . . . . .
C58 C -0.0993(5) 0.0075(8) 0.8546(2) 0.0261(13) Uani 1 1 d . . . . .
C36 C 0.0623(5) 0.5903(7) 0.5285(2) 0.0189(11) Uani 1 1 d . . . . .
H36 H -0.006867 0.618124 0.543453 0.023 Uiso 1 1 calc R U . . .
C40 C 0.1879(5) 0.6048(7) 0.4529(2) 0.0211(12) Uani 1 1 d . . . . .
C50 C 0.0570(5) 0.1226(7) 0.8003(2) 0.0203(12) Uani 1 1 d . . . . .
C34 C 0.2205(5) 0.6618(7) 0.3967(2) 0.0220(12) Uani 1 1 d . . . . .
C25 C 0.5509(5) 0.5719(8) 0.8608(3) 0.0261(13) Uani 1 1 d . . . . .
C35 C 0.0889(5) 0.6453(7) 0.4754(2) 0.0201(12) Uani 1 1 d . . . . .
H35 H 0.038165 0.711333 0.454690 0.024 Uiso 1 1 calc R U . . .
C8 C 0.4091(5) 1.1563(7) 0.4802(2) 0.0213(12) Uani 1 1 d . . . . .
H8 H 0.453682 1.227198 0.459862 0.026 Uiso 1 1 calc R U . . .
C3 C 0.3084(5) 1.1037(7) 0.4568(2) 0.0210(12) Uani 1 1 d . . . . .
C57 C 0.0157(5) 0.0361(7) 0.8503(2) 0.0225(12) Uani 1 1 d . . . . .
C2 C 0.2620(5) 1.1552(7) 0.4008(2) 0.0223(12) Uani 1 1 d . . . . .
C17 C 0.4945(5) 0.5691(7) 0.7585(2) 0.0217(12) Uani 1 1 d . . . . .
C51 C 0.0986(4) 0.2765(7) 0.8057(2) 0.0205(12) Uani 1 1 d . . . . .
C37 C 0.1362(5) 0.4950(7) 0.5599(2) 0.0206(12) Uani 1 1 d . . . . .
C4 C 0.2437(5) 1.0019(8) 0.4874(2) 0.0249(13) Uani 1 1 d . . . . .
H4 H 0.174051 0.967541 0.471683 0.030 Uiso 1 1 calc R U . . .
C61 C 0.0527(5) -0.1297(8) 0.9319(2) 0.0266(13) Uani 1 1 d . . . . .
C39 C 0.2624(5) 0.5095(8) 0.4836(2) 0.0244(13) Uani 1 1 d . . . . .
H39 H 0.331377 0.482038 0.468314 0.029 Uiso 1 1 calc R U . . .
C38 C 0.2363(5) 0.4541(8) 0.5368(2) 0.0247(13) Uani 1 1 d . . . . .
H38 H 0.287237 0.388045 0.557366 0.030 Uiso 1 1 calc R U . . .
C49 C 0.0549(4) 0.0443(7) 0.7483(2) 0.0206(12) Uani 1 1 d . . . . .
C41 C 0.1045(5) 0.4339(7) 0.6150(2) 0.0233(13) Uani 1 1 d . . . . .
H41 H 0.030192 0.452216 0.625029 0.028 Uiso 1 1 calc R U . . .
C56 C 0.1385(5) 0.3546(8) 0.7561(3) 0.0247(13) Uani 1 1 d . . . . .
C62 C 0.0884(5) -0.0334(7) 0.8894(2) 0.0256(13) Uani 1 1 d . . . . .
H62 H 0.165690 -0.014399 0.886864 0.031 Uiso 1 1 calc R U . . .
C11 C 0.4085(4) 0.8012(8) 0.7114(2) 0.0248(13) Uani 1 1 d . . . . .
C6 C 0.3798(5) 1.0037(7) 0.5652(2) 0.0218(12) Uani 1 1 d . . . . .
C47 C 0.0112(5) -0.1912(9) 0.6922(3) 0.0315(15) Uani 1 1 d . . . . .
H47 H -0.015227 -0.296959 0.689565 0.038 Uiso 1 1 calc R U . . .
C43 C 0.1311(5) 0.2795(8) 0.7035(3) 0.0251(14) Uani 1 1 d . . . . .
C31 C 0.6676(5) 0.5518(8) 0.8670(3) 0.0288(14) Uani 1 1 d . . . . .
C1 C 0.2942(5) 1.2950(9) 0.3173(2) 0.0335(16) Uani 1 1 d . . . . .
H1A H 0.291481 1.202433 0.292382 0.050 Uiso 1 1 calc R U . . .
H1B H 0.345315 1.373682 0.302677 0.050 Uiso 1 1 calc R U . . .
H1C H 0.219841 1.341216 0.318778 0.050 Uiso 1 1 calc R U . . .
C12 C 0.4489(5) 0.6454(8) 0.7086(2) 0.0246(13) Uani 1 1 d . . . . .
C24 C 0.4112(5) 0.8818(7) 0.7636(3) 0.0228(12) Uani 1 1 d . . . . .
C42 C 0.1688(5) 0.3566(9) 0.6519(3) 0.0349(17) Uani 1 1 d . . . . .
H42 H 0.245533 0.349895 0.644756 0.042 Uiso 1 1 calc R U . . .
C16 C 0.5331(5) 0.4094(8) 0.7539(3) 0.0255(13) Uani 1 1 d . . . . .
H16 H 0.562363 0.356793 0.786599 0.031 Uiso 1 1 calc R U . . .
C20 C 0.4619(5) 0.8929(8) 0.8651(3) 0.0273(13) Uani 1 1 d . . . . .
H20 H 0.492236 0.843989 0.898343 0.033 Uiso 1 1 calc R U . . .
C19 C 0.4589(5) 0.8062(8) 0.8131(2) 0.0225(12) Uani 1 1 d . . . . .
C23 C 0.3692(5) 1.0378(8) 0.7692(3) 0.0318(15) Uani 1 1 d . . . . .
H23 H 0.336681 1.089332 0.736972 0.038 Uiso 1 1 calc R U . . .
C14 C 0.4853(5) 0.4082(9) 0.6549(3) 0.0338(16) Uani 1 1 d . . . . .
H14 H 0.482843 0.353467 0.619928 0.041 Uiso 1 1 calc R U . . .
C44 C 0.0906(5) 0.1234(8) 0.6994(2) 0.0241(13) Uani 1 1 d . . . . .
C46 C 0.0453(5) -0.1102(9) 0.6430(3) 0.0341(16) Uani 1 1 d . . . . .
H46 H 0.041069 -0.161866 0.607459 0.041 Uiso 1 1 calc R U . . .
C9 C 0.4211(5) 0.9498(8) 0.6213(2) 0.0241(13) Uani 1 1 d . . . . .
H9 H 0.496970 0.969218 0.631286 0.029 Uiso 1 1 calc R U . . .
C48 C 0.0168(5) -0.1162(8) 0.7428(3) 0.0283(14) Uani 1 1 d . . . . .
H48 H -0.004965 -0.171350 0.775363 0.034 Uiso 1 1 calc R U . . .
C13 C 0.4471(5) 0.5584(9) 0.6571(3) 0.0302(15) Uani 1 1 d . . . . .
H13 H 0.418402 0.607288 0.623569 0.036 Uiso 1 1 calc R U . . .
C54 C 0.1876(6) 0.5858(9) 0.8133(3) 0.0364(16) Uani 1 1 d . . . . .
H54 H 0.216442 0.690265 0.816209 0.044 Uiso 1 1 calc R U . . .
C15 C 0.5287(5) 0.3315(9) 0.7039(3) 0.0318(15) Uani 1 1 d . . . . .
H15 H 0.554836 0.225637 0.701883 0.038 Uiso 1 1 calc R U . . .
C45 C 0.0837(5) 0.0405(9) 0.6471(3) 0.0314(15) Uani 1 1 d . . . . .
H45 H 0.106700 0.092343 0.614134 0.038 Uiso 1 1 calc R U . . .
C5 C 0.2787(5) 0.9495(8) 0.5405(3) 0.0254(13) Uani 1 1 d . . . . .
H5 H 0.234388 0.876852 0.560210 0.031 Uiso 1 1 calc R U . . .
C60 C -0.0599(6) -0.1615(8) 0.9355(3) 0.0305(15) Uani 1 1 d . . . . .
H60 H -0.085281 -0.228789 0.964296 0.037 Uiso 1 1 calc R U . . .
C59 C -0.1348(5) -0.0935(8) 0.8965(3) 0.0301(14) Uani 1 1 d . . . . .
H59 H -0.211621 -0.116412 0.898414 0.036 Uiso 1 1 calc R U . . .
C53 C 0.1491(6) 0.5076(9) 0.8620(3) 0.0341(15) Uani 1 1 d . . . . .
H53 H 0.153592 0.559274 0.897582 0.041 Uiso 1 1 calc R U . . .
C22 C 0.3744(5) 1.1157(9) 0.8194(3) 0.0360(16) Uani 1 1 d . . . . .
H22 H 0.345281 1.219846 0.821782 0.043 Uiso 1 1 calc R U . . .
C33 C 0.1677(5) 0.7931(9) 0.3124(2) 0.0315(15) Uani 1 1 d . . . . .
H33A H 0.178803 0.700335 0.288545 0.047 Uiso 1 1 calc R U . . .
H33B H 0.235334 0.857454 0.314134 0.047 Uiso 1 1 calc R U . . .
H33C H 0.105770 0.856251 0.296505 0.047 Uiso 1 1 calc R U . . .
C55 C 0.1829(5) 0.5097(8) 0.7624(3) 0.0291(14) Uani 1 1 d . . . . .
H55 H 0.209975 0.562020 0.730419 0.035 Uiso 1 1 calc R U . . .
C10 C 0.3615(5) 0.8766(9) 0.6591(3) 0.0354(17) Uani 1 1 d . . . . .
H10 H 0.283426 0.872069 0.652218 0.042 Uiso 1 1 calc R U . . .
C26 C 0.4840(6) 0.5178(9) 0.9031(2) 0.0335(16) Uani 1 1 d . . . . .
H26 H 0.406220 0.535277 0.899764 0.040 Uiso 1 1 calc R U . . .
C32 C 0.8375(6) 0.5417(9) 0.8195(3) 0.0371(16) Uani 1 1 d . . . . .
H32A H 0.865690 0.568288 0.782604 0.056 Uiso 1 1 calc R U . . .
H32B H 0.835067 0.426391 0.823767 0.056 Uiso 1 1 calc R U . . .
H32C H 0.886600 0.586974 0.849242 0.056 Uiso 1 1 calc R U . . .
C21 C 0.4227(6) 1.0424(9) 0.8680(3) 0.0351(15) Uani 1 1 d . . . . .
H21 H 0.427642 1.098230 0.902761 0.042 Uiso 1 1 calc R U . . .
C27 C 0.5295(6) 0.4378(10) 0.9505(3) 0.0390(17) Uani 1 1 d . . . . .
C52 C 0.1062(5) 0.3602(8) 0.8576(3) 0.0276(14) Uani 1 1 d . . . . .
H52 H 0.080105 0.310606 0.890422 0.033 Uiso 1 1 calc R U . . .
C30 C 0.7119(6) 0.4774(9) 0.9156(3) 0.0368(17) Uani 1 1 d . . . . .
H30 H 0.790015 0.464062 0.920266 0.044 Uiso 1 1 calc R U . . .
C63 C -0.2832(5) 0.0466(10) 0.8176(3) 0.0392(17) Uani 1 1 d . . . . .
H63A H -0.323816 0.104092 0.787412 0.059 Uiso 1 1 calc R U . . .
H63B H -0.309667 0.080285 0.854156 0.059 Uiso 1 1 calc R U . . .
H63C H -0.295678 -0.067346 0.812859 0.059 Uiso 1 1 calc R U . . .
C29 C 0.6446(7) 0.4232(11) 0.9568(3) 0.0441(19) Uani 1 1 d . . . . .
H29 H 0.676800 0.375351 0.989782 0.053 Uiso 1 1 calc R U . . .
C64 C 0.1022(8) -0.2969(10) 1.0103(3) 0.046(2) Uani 1 1 d . . . . .
H64A H 0.068385 -0.390844 0.992500 0.069 Uiso 1 1 calc R U . . .
H64B H 0.048386 -0.245859 1.034208 0.069 Uiso 1 1 calc R U . . .
H64C H 0.167759 -0.328359 1.033435 0.069 Uiso 1 1 calc R U . . .
C28 C 0.3513(8) 0.3898(17) 0.9873(4) 0.078(4) Uani 1 1 d . . . . .
H28A H 0.324407 0.339429 0.952182 0.117 Uiso 1 1 calc R U . . .
H28B H 0.330818 0.502011 0.986729 0.117 Uiso 1 1 calc R U . . .
H28C H 0.317867 0.337705 1.019312 0.117 Uiso 1 1 calc R U . . .

loop_
_atom_site_aniso_label
_atom_site_aniso_U_11
_atom_site_aniso_U_22
_atom_site_aniso_U_33
_atom_site_aniso_U_23
_atom_site_aniso_U_13
_atom_site_aniso_U_12
O6 0.020(2) 0.039(3) 0.024(2) 0.0096(19) 0.0055(16) 0.0030(19)
O7 0.018(2) 0.043(3) 0.038(3) 0.008(2) 0.0027(18) -0.003(2)
O2 0.021(2) 0.038(3) 0.023(2) 0.0069(19) -0.0005(16) -0.0004(19)
O4 0.017(2) 0.038(3) 0.043(3) 0.008(2) 0.0004(19) 0.001(2)
O5 0.029(2) 0.046(3) 0.035(3) 0.012(2) 0.0144(19) 0.009(2)
O1 0.032(2) 0.046(3) 0.035(3) 0.013(2) -0.014(2) -0.012(2)
O8 0.044(3) 0.033(3) 0.026(2) 0.010(2) -0.0027(19) -0.009(2)
O3 0.052(4) 0.103(6) 0.033(3) 0.028(3) 0.014(3) 0.017(4)
C7 0.010(2) 0.027(3) 0.027(3) 0.003(2) 0.001(2) 0.001(2)
C18 0.017(3) 0.028(3) 0.022(3) 0.002(2) 0.001(2) 0.000(3)
C58 0.024(3) 0.031(4) 0.024(3) -0.004(3) 0.002(2) -0.007(3)
C36 0.016(3) 0.018(3) 0.023(3) 0.003(2) 0.005(2) -0.001(2)
C40 0.020(3) 0.022(3) 0.021(3) 0.003(2) 0.003(2) -0.002(2)
C50 0.018(3) 0.019(3) 0.024(3) 0.002(2) 0.002(2) -0.001(2)
C34 0.020(3) 0.025(3) 0.022(3) 0.002(2) 0.003(2) 0.001(2)
C25 0.024(3) 0.029(3) 0.025(3) 0.000(3) -0.003(2) 0.007(3)
C35 0.014(2) 0.023(3) 0.023(3) 0.000(2) -0.002(2) -0.002(2)
C8 0.019(3) 0.023(3) 0.023(3) 0.001(2) 0.004(2) 0.005(2)
C3 0.018(3) 0.024(3) 0.021(3) 0.003(2) 0.003(2) 0.001(2)
C57 0.023(3) 0.021(3) 0.024(3) -0.004(2) 0.006(2) -0.006(3)
C2 0.021(3) 0.019(3) 0.027(3) 0.001(2) 0.002(2) 0.002(2)
C17 0.015(3) 0.027(3) 0.023(3) 0.003(2) 0.001(2) 0.002(2)
C51 0.013(2) 0.022(3) 0.027(3) 0.004(2) 0.002(2) 0.001(2)
C37 0.019(3) 0.023(3) 0.020(3) 0.002(2) 0.001(2) -0.002(2)
C4 0.020(3) 0.028(3) 0.027(3) 0.000(3) 0.001(2) -0.003(3)
C61 0.036(3) 0.026(3) 0.018(3) -0.001(2) 0.002(2) -0.003(3)
C39 0.022(3) 0.028(3) 0.023(3) 0.004(2) 0.007(2) -0.002(3)
C38 0.021(3) 0.028(3) 0.025(3) 0.009(2) 0.002(2) 0.000(3)
C49 0.015(3) 0.022(3) 0.024(3) 0.003(2) 0.000(2) 0.000(2)
C41 0.021(3) 0.026(3) 0.023(3) 0.007(2) 0.007(2) 0.000(3)
C56 0.016(3) 0.026(3) 0.032(3) 0.012(3) 0.003(2) 0.001(2)
C62 0.029(3) 0.024(3) 0.025(3) 0.002(2) 0.002(2) -0.003(3)
C11 0.011(2) 0.036(4) 0.027(3) 0.011(3) 0.001(2) -0.002(3)
C6 0.017(3) 0.022(3) 0.026(3) 0.003(2) 0.000(2) 0.001(2)
C47 0.022(3) 0.036(4) 0.036(4) -0.007(3) 0.002(3) -0.004(3)
C43 0.013(3) 0.034(4) 0.028(3) 0.013(3) 0.004(2) 0.002(3)
C31 0.027(3) 0.031(4) 0.028(3) 0.003(3) -0.002(3) -0.003(3)
C1 0.028(3) 0.049(5) 0.023(3) 0.010(3) -0.002(2) -0.005(3)
C12 0.013(3) 0.037(4) 0.024(3) 0.007(3) 0.002(2) -0.001(3)
C24 0.012(3) 0.024(3) 0.032(3) 0.005(2) 0.001(2) 0.001(2)
C42 0.018(3) 0.054(5) 0.034(3) 0.020(3) 0.008(2) 0.010(3)
C16 0.026(3) 0.026(3) 0.025(3) -0.001(2) 0.001(2) 0.005(3)
C20 0.021(3) 0.027(3) 0.034(3) 0.004(3) 0.002(2) 0.000(3)
C19 0.015(3) 0.028(3) 0.025(3) 0.003(2) 0.003(2) 0.002(2)
C23 0.021(3) 0.028(3) 0.047(4) 0.012(3) 0.004(3) 0.005(3)
C14 0.031(3) 0.044(4) 0.027(3) -0.008(3) 0.002(3) -0.001(3)
C44 0.015(3) 0.033(4) 0.024(3) 0.002(3) 0.001(2) 0.006(3)
C46 0.029(3) 0.047(4) 0.026(3) -0.008(3) -0.001(3) 0.006(3)
C9 0.022(3) 0.027(3) 0.023(3) 0.000(2) 0.001(2) -0.002(3)
C48 0.020(3) 0.035(4) 0.030(3) -0.002(3) 0.001(2) -0.004(3)
C13 0.022(3) 0.043(4) 0.025(3) 0.006(3) 0.001(2) -0.004(3)
C54 0.025(3) 0.029(4) 0.055(4) 0.005(3) -0.001(3) -0.010(3)
C15 0.032(3) 0.032(4) 0.031(3) -0.003(3) 0.004(3) -0.001(3)
C45 0.027(3) 0.044(4) 0.023(3) 0.001(3) 0.001(2) 0.007(3)
C5 0.019(3) 0.026(3) 0.031(3) 0.004(3) -0.004(2) -0.004(3)
C60 0.040(4) 0.029(4) 0.023(3) -0.002(3) 0.009(3) -0.007(3)
C59 0.029(3) 0.033(4) 0.029(3) 0.000(3) 0.011(3) -0.006(3)
C53 0.028(3) 0.030(4) 0.044(4) -0.006(3) 0.006(3) -0.010(3)
C22 0.023(3) 0.033(4) 0.053(4) 0.005(3) 0.006(3) 0.000(3)
C33 0.026(3) 0.044(4) 0.024(3) 0.008(3) 0.006(2) 0.000(3)
C55 0.021(3) 0.025(3) 0.041(4) 0.013(3) 0.004(3) 0.000(3)
C10 0.019(3) 0.050(5) 0.037(4) 0.016(3) -0.002(3) -0.002(3)
C26 0.037(4) 0.044(4) 0.019(3) 0.004(3) 0.002(3) 0.015(3)
C32 0.026(3) 0.030(4) 0.056(4) -0.003(3) 0.006(3) 0.005(3)
C21 0.030(3) 0.036(4) 0.040(4) 0.000(3) 0.005(3) 0.002(3)
C27 0.047(4) 0.049(5) 0.021(3) 0.010(3) 0.004(3) 0.013(4)
C52 0.024(3) 0.028(3) 0.031(3) 0.001(3) 0.004(2) 0.001(3)
C30 0.029(3) 0.045(5) 0.035(4) 0.007(3) -0.007(3) 0.003(3)
C63 0.021(3) 0.043(4) 0.054(4) 0.003(4) 0.006(3) -0.002(3)
C29 0.047(4) 0.055(5) 0.030(4) 0.011(3) -0.007(3) 0.012(4)
C64 0.063(5) 0.046(5) 0.029(4) 0.017(3) 0.007(4) -0.006(4)
C28 0.060(6) 0.128(11) 0.048(5) 0.033(6) 0.025(4) 0.039(7)

loop_
_atom_type_symbol
_atom_type_description
_atom_type_scat_dispersion_real
_atom_type_scat_dispersion_imag
_atom_type_scat_source
C C 0.0181 0.0091 'International Tables Vol C Tables 4.2.6.8 and 6.1.1.4'
H H 0.0000 0.0000 'International Tables Vol C Tables 4.2.6.8 and 6.1.1.4'
O O 0.0492 0.0322 'International Tables Vol C Tables 4.2.6.8 and 6.1.1.4'

loop_
_geom_angle_atom_site_label_1
_geom_angle_atom_site_label_2
_geom_angle_atom_site_label_3
_geom_angle
_geom_angle_site_symmetry_1
_geom_angle_site_symmetry_3
_geom_angle_publ_flag
C34 O6 C33 116.7(5) . . ?
C58 O7 C63 116.5(5) . . ?
C2 O2 C1 115.4(5) . . ?
C31 O4 C32 117.0(5) . . ?
C61 O8 C64 118.4(6) . . ?
C27 O3 C28 117.2(6) . . ?
C8 C7 H7 119.1 . . ?
C6 C7 H7 119.1 . . ?
C6 C7 C8 121.7(5) . . ?
C17 C18 C25 118.5(6) . . ?
C19 C18 C25 121.2(5) . . ?
C19 C18 C17 120.3(5) . . ?
O7 C58 C57 115.9(5) . . ?
O7 C58 C59 124.9(6) . . ?
C59 C58 C57 119.2(6) . . ?
C35 C36 H36 119.7 . . ?
C37 C36 H36 119.7 . . ?
C37 C36 C35 120.6(5) . . ?
C35 C40 C34 122.5(5) . . ?
C35 C40 C39 119.6(5) . . ?
C39 C40 C34 117.9(5) . . ?
C51 C50 C57 120.7(5) . . ?
C51 C50 C49 120.9(5) . . ?
C49 C50 C57 118.4(5) . . ?
O6 C34 C40 114.3(5) . . ?
O5 C34 O6 123.0(5) . . ?
O5 C34 C40 122.8(5) . . ?
C31 C25 C18 120.6(6) . . ?
C26 C25 C18 120.1(5) . . ?
C26 C25 C31 119.3(6) . . ?
C36 C35 H35 119.8 . . ?
C40 C35 C36 120.5(6) . . ?
C40 C35 H35 119.8 . . ?
C7 C8 H8 120.3 . . ?
C3 C8 C7 119.4(5) . . ?
C3 C8 H8 120.3 . . ?
C8 C3 C2 123.6(5) . . ?
C8 C3 C4 119.5(5) . . ?
C4 C3 C2 116.9(5) . . ?
C58 C57 C50 120.0(5) . . ?
C62 C57 C58 118.4(6) . . ?
C62 C57 C50 121.2(5) . . ?
O2 C2 C3 112.7(5) . . ?
O1 C2 O2 123.0(5) . . ?
O1 C2 C3 124.2(5) . . ?
C18 C17 C12 119.7(6) . . ?
C18 C17 C16 122.1(5) . . ?
C16 C17 C12 118.2(5) . . ?
C50 C51 C56 118.6(5) . . ?
C50 C51 C52 123.5(5) . . ?
C52 C51 C56 117.9(6) . . ?
C36 C37 C41 119.6(5) . . ?
C38 C37 C36 118.6(5) . . ?
C38 C37 C41 121.7(5) . . ?
C3 C4 H4 119.4 . . ?
C5 C4 C3 121.3(6) . . ?
C5 C4 H4 119.4 . . ?
O8 C61 C62 116.3(6) . . ?
O8 C61 C60 124.0(6) . . ?
C62 C61 C60 119.7(6) . . ?
C40 C39 H39 119.9 . . ?
C40 C39 C38 120.2(6) . . ?
C38 C39 H39 119.9 . . ?
C37 C38 C39 120.5(6) . . ?
C37 C38 H38 119.8 . . ?
C39 C38 H38 119.8 . . ?
C50 C49 C44 120.3(6) . . ?
C50 C49 C48 121.3(5) . . ?
C44 C49 C48 118.4(6) . . ?
C37 C41 H41 116.7 . . ?
C42 C41 C37 126.7(6) . . ?
C42 C41 H41 116.7 . . ?
C43 C56 C51 120.5(6) . . ?
C43 C56 C55 121.5(6) . . ?
C55 C56 C51 118.0(6) . . ?
C57 C62 C61 122.2(6) . . ?
C57 C62 H62 118.9 . . ?
C61 C62 H62 118.9 . . ?
C12 C11 C24 119.8(5) . . ?
C12 C11 C10 118.8(6) . . ?
C24 C11 C10 121.3(6) . . ?
C7 C6 C9 119.9(5) . . ?
C7 C6 C5 118.1(5) . . ?
C5 C6 C9 121.9(5) . . ?
C46 C47 H47 120.2 . . ?
C48 C47 H47 120.2 . . ?
C48 C47 C46 119.7(7) . . ?
C56 C43 C42 122.0(6) . . ?
C56 C43 C44 119.7(5) . . ?
C44 C43 C42 118.3(6) . . ?
O4 C31 C25 116.3(5) . . ?
O4 C31 C30 124.9(6) . . ?
C30 C31 C25 118.7(6) . . ?
O2 C1 H1A 109.5 . . ?
O2 C1 H1B 109.5 . . ?
O2 C1 H1C 109.5 . . ?
H1A C1 H1B 109.5 . . ?
H1A C1 H1C 109.5 . . ?
H1B C1 H1C 109.5 . . ?
C11 C12 C17 120.1(5) . . ?
C11 C12 C13 122.0(6) . . ?
C13 C12 C17 117.8(6) . . ?
C11 C24 C19 119.9(6) . . ?
C11 C24 C23 122.3(6) . . ?
C23 C24 C19 117.9(6) . . ?
C41 C42 C43 125.3(5) . . ?
C41 C42 H42 117.3 . . ?
C43 C42 H42 117.3 . . ?
C17 C16 H16 119.2 . . ?
C15 C16 C17 121.5(6) . . ?
C15 C16 H16 119.2 . . ?
C19 C20 H20 119.2 . . ?
C21 C20 H20 119.2 . . ?
C21 C20 C19 121.7(6) . . ?
C18 C19 C24 120.2(5) . . ?
C18 C19 C20 121.6(5) . . ?
C20 C19 C24 118.2(6) . . ?
C24 C23 H23 119.1 . . ?
C22 C23 C24 121.8(6) . . ?
C22 C23 H23 119.1 . . ?
C13 C14 H14 119.6 . . ?
C13 C14 C15 120.8(6) . . ?
C15 C14 H14 119.6 . . ?
C49 C44 C45 118.2(6) . . ?
C43 C44 C49 119.9(5) . . ?
C43 C44 C45 121.9(6) . . ?
C47 C46 H46 120.0 . . ?
C45 C46 C47 119.9(6) . . ?
C45 C46 H46 120.0 . . ?
C6 C9 H9 117.1 . . ?
C10 C9 C6 125.7(6) . . ?
C10 C9 H9 117.1 . . ?
C49 C48 H48 119.2 . . ?
C47 C48 C49 121.7(6) . . ?
C47 C48 H48 119.2 . . ?
C12 C13 H13 119.2 . . ?
C14 C13 C12 121.7(6) . . ?
C14 C13 H13 119.2 . . ?
C53 C54 H54 120.1 . . ?
C55 C54 H54 120.1 . . ?
C55 C54 C53 119.7(7) . . ?
C16 C15 C14 119.9(7) . . ?
C16 C15 H15 120.1 . . ?
C14 C15 H15 120.1 . . ?
C44 C45 H45 118.9 . . ?
C46 C45 C44 122.1(6) . . ?
C46 C45 H45 118.9 . . ?
C4 C5 C6 120.0(6) . . ?
C4 C5 H5 120.0 . . ?
C6 C5 H5 120.0 . . ?
C61 C60 H60 120.4 . . ?
C61 C60 C59 119.1(6) . . ?
C59 C60 H60 120.4 . . ?
C58 C59 C60 121.3(6) . . ?
C58 C59 H59 119.4 . . ?
C60 C59 H59 119.4 . . ?
C54 C53 H53 120.0 . . ?
C52 C53 C54 120.0(7) . . ?
C52 C53 H53 120.0 . . ?
C23 C22 H22 119.8 . . ?
C23 C22 C21 120.4(7) . . ?
C21 C22 H22 119.8 . . ?
O6 C33 H33A 109.5 . . ?
O6 C33 H33B 109.5 . . ?
O6 C33 H33C 109.5 . . ?
H33A C33 H33B 109.5 . . ?
H33A C33 H33C 109.5 . . ?
H33B C33 H33C 109.5 . . ?
C56 C55 H55 119.0 . . ?
C54 C55 C56 121.9(6) . . ?
C54 C55 H55 119.0 . . ?
C11 C10 H10 117.7 . . ?
C9 C10 C11 124.6(6) . . ?
C9 C10 H10 117.7 . . ?
C25 C26 H26 119.4 . . ?
C25 C26 C27 121.2(6) . . ?
C27 C26 H26 119.4 . . ?
O4 C32 H32A 109.5 . . ?
O4 C32 H32B 109.5 . . ?
O4 C32 H32C 109.5 . . ?
H32A C32 H32B 109.5 . . ?
H32A C32 H32C 109.5 . . ?
H32B C32 H32C 109.5 . . ?
C20 C21 C22 120.0(7) . . ?
C20 C21 H21 120.0 . . ?
C22 C21 H21 120.0 . . ?
O3 C27 C26 125.0(7) . . ?
O3 C27 C29 116.2(6) . . ?
C29 C27 C26 118.7(7) . . ?
C51 C52 H52 118.8 . . ?
C53 C52 C51 122.4(6) . . ?
C53 C52 H52 118.8 . . ?
C31 C30 H30 119.3 . . ?
C29 C30 C31 121.3(7) . . ?
C29 C30 H30 119.3 . . ?
O7 C63 H63A 109.5 . . ?
O7 C63 H63B 109.5 . . ?
O7 C63 H63C 109.5 . . ?
H63A C63 H63B 109.5 . . ?
H63A C63 H63C 109.5 . . ?
H63B C63 H63C 109.5 . . ?
C27 C29 H29 119.7 . . ?
C30 C29 C27 120.6(6) . . ?
C30 C29 H29 119.7 . . ?
O8 C64 H64A 109.5 . . ?
O8 C64 H64B 109.5 . . ?
O8 C64 H64C 109.5 . . ?
H64A C64 H64B 109.5 . . ?
H64A C64 H64C 109.5 . . ?
H64B C64 H64C 109.5 . . ?
O3 C28 H28A 109.5 . . ?
O3 C28 H28B 109.5 . . ?
O3 C28 H28C 109.5 . . ?
H28A C28 H28B 109.5 . . ?
H28A C28 H28C 109.5 . . ?
H28B C28 H28C 109.5 . . ?

loop_
_geom_bond_atom_site_label_1
_geom_bond_atom_site_label_2
_geom_bond_distance
_geom_bond_site_symmetry_2
_geom_bond_publ_flag
O6 C34 1.315(7) . ?
O6 C33 1.450(7) . ?
O7 C58 1.360(7) . ?
O7 C63 1.431(8) . ?
O2 C2 1.345(7) . ?
O2 C1 1.442(7) . ?
O4 C31 1.363(8) . ?
O4 C32 1.430(8) . ?
O5 C34 1.227(7) . ?
O1 C2 1.213(7) . ?
O8 C61 1.377(8) . ?
O8 C64 1.410(8) . ?
O3 C27 1.370(9) . ?
O3 C28 1.429(11) . ?
C7 H7 0.9500 . ?
C7 C8 1.397(8) . ?
C7 C6 1.391(8) . ?
C18 C25 1.493(8) . ?
C18 C17 1.413(8) . ?
C18 C19 1.394(9) . ?
C58 C57 1.416(8) . ?
C58 C59 1.391(8) . ?
C36 H36 0.9500 . ?
C36 C35 1.395(8) . ?
C36 C37 1.393(8) . ?
C40 C34 1.487(8) . ?
C40 C35 1.373(8) . ?
C40 C39 1.389(8) . ?
C50 C57 1.499(8) . ?
C50 C51 1.398(8) . ?
C50 C49 1.400(8) . ?
C25 C31 1.420(9) . ?
C25 C26 1.391(9) . ?
C35 H35 0.9500 . ?
C8 H8 0.9500 . ?
C8 C3 1.386(8) . ?
C3 C2 1.487(8) . ?
C3 C4 1.388(8) . ?
C57 C62 1.380(8) . ?
C17 C12 1.438(8) . ?
C17 C16 1.434(9) . ?
C51 C56 1.451(8) . ?
C51 C52 1.422(8) . ?
C37 C38 1.390(8) . ?
C37 C41 1.474(7) . ?
C4 H4 0.9500 . ?
C4 C5 1.385(8) . ?
C61 C62 1.380(8) . ?
C61 C60 1.390(9) . ?
C39 H39 0.9500 . ?
C39 C38 1.397(8) . ?
C38 H38 0.9500 . ?
C49 C44 1.423(8) . ?
C49 C48 1.436(9) . ?
C41 H41 0.9500 . ?
C41 C42 1.318(8) . ?
C56 C43 1.401(9) . ?
C56 C55 1.420(9) . ?
C62 H62 0.9500 . ?
C11 C12 1.406(9) . ?
C11 C24 1.414(9) . ?
C11 C10 1.487(8) . ?
C6 C9 1.476(8) . ?
C6 C5 1.407(8) . ?
C47 H47 0.9500 . ?
C47 C46 1.431(10) . ?
C47 C48 1.357(9) . ?
C43 C42 1.476(8) . ?
C43 C44 1.408(9) . ?
C31 C30 1.400(9) . ?
C1 H1A 0.9800 . ?
C1 H1B 0.9800 . ?
C1 H1C 0.9800 . ?
C12 C13 1.425(9) . ?
C24 C19 1.438(8) . ?
C24 C23 1.421(9) . ?
C42 H42 0.9500 . ?
C16 H16 0.9500 . ?
C16 C15 1.356(9) . ?
C20 H20 0.9500 . ?
C20 C19 1.436(9) . ?
C20 C21 1.351(10) . ?
C23 H23 0.9500 . ?
C23 C22 1.362(10) . ?
C14 H14 0.9500 . ?
C14 C13 1.352(10) . ?
C14 C15 1.414(9) . ?
C44 C45 1.424(9) . ?
C46 H46 0.9500 . ?
C46 C45 1.357(11) . ?
C9 H9 0.9500 . ?
C9 C10 1.325(9) . ?
C48 H48 0.9500 . ?
C13 H13 0.9500 . ?
C54 H54 0.9500 . ?
C54 C53 1.428(10) . ?
C54 C55 1.369(10) . ?
C15 H15 0.9500 . ?
C45 H45 0.9500 . ?
C5 H5 0.9500 . ?
C60 H60 0.9500 . ?
C60 C59 1.391(9) . ?
C59 H59 0.9500 . ?
C53 H53 0.9500 . ?
C53 C52 1.351(10) . ?
C22 H22 0.9500 . ?
C22 C21 1.415(10) . ?
C33 H33A 0.9800 . ?
C33 H33B 0.9800 . ?
C33 H33C 0.9800 . ?
C55 H55 0.9500 . ?
C10 H10 0.9500 . ?
C26 H26 0.9500 . ?
C26 C27 1.404(9) . ?
C32 H32A 0.9800 . ?
C32 H32B 0.9800 . ?
C32 H32C 0.9800 . ?
C21 H21 0.9500 . ?
C27 C29 1.396(11) . ?
C52 H52 0.9500 . ?
C30 H30 0.9500 . ?
C30 C29 1.376(10) . ?
C63 H63A 0.9800 . ?
C63 H63B 0.9800 . ?
C63 H63C 0.9800 . ?
C29 H29 0.9500 . ?
C64 H64A 0.9800 . ?
C64 H64B 0.9800 . ?
C64 H64C 0.9800 . ?
C28 H28A 0.9800 . ?
C28 H28B 0.9800 . ?
C28 H28C 0.9800 . ?

loop_
_geom_torsion_atom_site_label_1
_geom_torsion_atom_site_label_2
_geom_torsion_atom_site_label_3
_geom_torsion_atom_site_label_4
_geom_torsion
_geom_torsion_site_symmetry_1
_geom_torsion_site_symmetry_2
_geom_torsion_site_symmetry_3
_geom_torsion_site_symmetry_4
_geom_torsion_publ_flag
O7 C58 C57 C50 -8.0(9) . . . . ?
O7 C58 C57 C62 179.6(6) . . . . ?
O7 C58 C59 C60 -179.4(6) . . . . ?
O4 C31 C30 C29 -178.2(7) . . . . ?
O8 C61 C62 C57 -179.2(6) . . . . ?
O8 C61 C60 C59 179.7(6) . . . . ?
O3 C27 C29 C30 177.8(8) . . . . ?
C7 C8 C3 C2 178.4(6) . . . . ?
C7 C8 C3 C4 0.9(9) . . . . ?
C7 C6 C9 C10 168.2(7) . . . . ?
C7 C6 C5 C4 -2.9(9) . . . . ?
C18 C25 C31 O4 -2.0(9) . . . . ?
C18 C25 C31 C30 179.2(6) . . . . ?
C18 C25 C26 C27 178.2(7) . . . . ?
C18 C17 C12 C11 -1.0(8) . . . . ?
C18 C17 C12 C13 178.6(5) . . . . ?
C18 C17 C16 C15 -179.0(6) . . . . ?
C58 C57 C62 C61 0.3(9) . . . . ?
C36 C37 C38 C39 0.9(9) . . . . ?
C36 C37 C41 C42 -172.6(7) . . . . ?
C40 C39 C38 C37 -0.7(10) . . . . ?
C50 C57 C62 C61 -171.9(6) . . . . ?
C50 C51 C56 C43 2.6(8) . . . . ?
C50 C51 C56 C55 -178.7(5) . . . . ?
C50 C51 C52 C53 178.5(6) . . . . ?
C50 C49 C44 C43 1.8(8) . . . . ?
C50 C49 C44 C45 -178.1(5) . . . . ?
C50 C49 C48 C47 177.9(6) . . . . ?
C34 C40 C35 C36 -179.3(6) . . . . ?
C34 C40 C39 C38 179.4(6) . . . . ?
C25 C18 C17 C12 -178.3(5) . . . . ?
C25 C18 C17 C16 1.7(8) . . . . ?
C25 C18 C19 C24 179.5(5) . . . . ?
C25 C18 C19 C20 -0.9(9) . . . . ?
C25 C31 C30 C29 0.4(11) . . . . ?
C25 C26 C27 O3 -177.4(8) . . . . ?
C25 C26 C27 C29 4.6(12) . . . . ?
C35 C36 C37 C38 -0.9(9) . . . . ?
C35 C36 C37 C41 -177.9(5) . . . . ?
C35 C40 C34 O6 -5.9(9) . . . . ?
C35 C40 C34 O5 175.9(6) . . . . ?
C35 C40 C39 C38 0.6(9) . . . . ?
C8 C7 C6 C9 179.1(6) . . . . ?
C8 C7 C6 C5 2.7(9) . . . . ?
C8 C3 C2 O2 5.4(8) . . . . ?
C8 C3 C2 O1 -176.9(6) . . . . ?
C8 C3 C4 C5 -1.2(9) . . . . ?
C3 C4 C5 C6 2.2(10) . . . . ?
C57 C58 C59 C60 2.7(10) . . . . ?
C57 C50 C51 C56 179.4(5) . . . . ?
C57 C50 C51 C52 0.7(9) . . . . ?
C57 C50 C49 C44 178.4(5) . . . . ?
C57 C50 C49 C48 -1.5(8) . . . . ?
C2 C3 C4 C5 -178.8(6) . . . . ?
C17 C18 C25 C31 74.5(8) . . . . ?
C17 C18 C25 C26 -106.4(7) . . . . ?
C17 C18 C19 C24 -0.5(8) . . . . ?
C17 C18 C19 C20 179.0(6) . . . . ?
C17 C12 C13 C14 1.0(9) . . . . ?
C17 C16 C15 C14 -0.1(10) . . . . ?
C51 C50 C57 C58 109.3(7) . . . . ?
C51 C50 C57 C62 -78.6(8) . . . . ?
C51 C50 C49 C44 -2.9(8) . . . . ?
C51 C50 C49 C48 177.2(5) . . . . ?
C51 C56 C43 C42 178.7(5) . . . . ?
C51 C56 C43 C44 -3.7(8) . . . . ?
C51 C56 C55 C54 -0.6(9) . . . . ?
C37 C36 C35 C40 0.8(9) . . . . ?
C37 C41 C42 C43 -171.8(7) . . . . ?
C4 C3 C2 O2 -177.1(5) . . . . ?
C4 C3 C2 O1 0.7(9) . . . . ?
C61 C60 C59 C58 -1.1(10) . . . . ?
C39 C40 C34 O6 175.5(6) . . . . ?
C39 C40 C34 O5 -2.8(9) . . . . ?
C39 C40 C35 C36 -0.7(9) . . . . ?
C38 C37 C41 C42 10.5(11) . . . . ?
C49 C50 C57 C58 -72.0(8) . . . . ?
C49 C50 C57 C62 100.1(7) . . . . ?
C49 C50 C51 C56 0.7(8) . . . . ?
C49 C50 C51 C52 -177.9(5) . . . . ?
C49 C44 C45 C46 -0.5(9) . . . . ?
C41 C37 C38 C39 177.8(6) . . . . ?
C56 C51 C52 C53 -0.2(9) . . . . ?
C56 C43 C42 C41 -96.2(9) . . . . ?
C56 C43 C44 C49 1.5(8) . . . . ?
C56 C43 C44 C45 -178.6(5) . . . . ?
C62 C61 C60 C59 -0.9(10) . . . . ?
C11 C12 C13 C14 -179.4(6) . . . . ?
C11 C24 C19 C18 -1.5(8) . . . . ?
C11 C24 C19 C20 178.9(5) . . . . ?
C11 C24 C23 C22 -178.5(6) . . . . ?
C6 C7 C8 C3 -1.7(9) . . . . ?
C6 C9 C10 C11 169.9(6) . . . . ?
C47 C46 C45 C44 -0.6(10) . . . . ?
C43 C56 C55 C54 178.2(6) . . . . ?
C43 C44 C45 C46 179.6(6) . . . . ?
C31 C25 C26 C27 -2.7(11) . . . . ?
C31 C30 C29 C27 1.5(13) . . . . ?
C1 O2 C2 O1 -0.7(9) . . . . ?
C1 O2 C2 C3 177.1(5) . . . . ?
C12 C17 C16 C15 1.0(9) . . . . ?
C12 C11 C24 C19 2.3(8) . . . . ?
C12 C11 C24 C23 -178.5(5) . . . . ?
C12 C11 C10 C9 -84.6(9) . . . . ?
C24 C11 C12 C17 -1.1(8) . . . . ?
C24 C11 C12 C13 179.4(5) . . . . ?
C24 C11 C10 C9 96.6(9) . . . . ?
C24 C23 C22 C21 0.3(10) . . . . ?
C42 C43 C44 C49 179.2(5) . . . . ?
C42 C43 C44 C45 -1.0(8) . . . . ?
C16 C17 C12 C11 179.0(5) . . . . ?
C16 C17 C12 C13 -1.4(8) . . . . ?
C19 C18 C25 C31 -105.5(7) . . . . ?
C19 C18 C25 C26 73.5(9) . . . . ?
C19 C18 C17 C12 1.8(8) . . . . ?
C19 C18 C17 C16 -178.2(5) . . . . ?
C19 C24 C23 C22 0.6(9) . . . . ?
C19 C20 C21 C22 1.8(10) . . . . ?
C23 C24 C19 C18 179.3(5) . . . . ?
C23 C24 C19 C20 -0.3(8) . . . . ?
C23 C22 C21 C20 -1.5(10) . . . . ?
C44 C49 C48 C47 -2.0(9) . . . . ?
C44 C43 C42 C41 86.2(9) . . . . ?
C46 C47 C48 C49 0.9(10) . . . . ?
C9 C6 C5 C4 -179.3(6) . . . . ?
C48 C49 C44 C43 -178.3(5) . . . . ?
C48 C49 C44 C45 1.8(8) . . . . ?
C48 C47 C46 C45 0.4(10) . . . . ?
C13 C14 C15 C16 -0.4(10) . . . . ?
C54 C53 C52 C51 0.8(10) . . . . ?
C15 C14 C13 C12 -0.1(10) . . . . ?
C5 C6 C9 C10 -15.5(10) . . . . ?
C60 C61 C62 C57 1.3(10) . . . . ?
C59 C58 C57 C50 170.1(6) . . . . ?
C59 C58 C57 C62 -2.3(9) . . . . ?
C53 C54 C55 C56 1.1(10) . . . . ?
C33 O6 C34 O5 1.4(9) . . . . ?
C33 O6 C34 C40 -176.8(5) . . . . ?
C55 C56 C43 C42 0.0(9) . . . . ?
C55 C56 C43 C44 177.6(5) . . . . ?
C55 C54 C53 C52 -1.2(10) . . . . ?
C10 C11 C12 C17 -179.8(5) . . . . ?
C10 C11 C12 C13 0.6(8) . . . . ?
C10 C11 C24 C19 -178.9(5) . . . . ?
C10 C11 C24 C23 0.2(8) . . . . ?
C26 C25 C31 O4 179.0(6) . . . . ?
C26 C25 C31 C30 0.2(10) . . . . ?
C26 C27 C29 C30 -4.0(13) . . . . ?
C32 O4 C31 C25 -159.7(6) . . . . ?
C32 O4 C31 C30 19.0(10) . . . . ?
C21 C20 C19 C18 179.5(6) . . . . ?
C21 C20 C19 C24 -0.9(9) . . . . ?
C52 C51 C56 C43 -178.7(5) . . . . ?
C52 C51 C56 C55 0.1(8) . . . . ?
C63 O7 C58 C57 177.4(6) . . . . ?
C63 O7 C58 C59 -0.6(9) . . . . ?
C64 O8 C61 C62 -176.1(6) . . . . ?
C64 O8 C61 C60 3.4(10) . . . . ?
C28 O3 C27 C26 1.7(14) . . . . ?
C28 O3 C27 C29 179.7(9) . . . . ?

loop_
_twin_individual_id
_twin_individual_mass_fraction_refined
1 0.637(5)
2 0.363(5)
